data_1001110
loop_
_publ_author_name
'Leclaire, A.'
'Borel, M. M.'
'Monier, J. C.'

_publ_section_title
;
 La Forme \g du Dichlorure de Calcium Tetrahydrate
;
_journal_coden_ASTM ACBCAR
_journal_issue 11
_journal_name_full 'Acta Crystallographica B (24,1968-38,1982)'
_journal_page_first 2757
_journal_page_last 2759
_journal_paper_doi 10.1107/S0567740880009909
_journal_volume 36
_journal_year 1980
_chemical_formula_structural 'Ca Cl2 (H2 O)4'
_chemical_formula_sum 'Ca Cl2 H8 O4'
_chemical_name_systematic 'Calcium chloride tetrahydrate - \g'
_space_group_IT_number 14
_symmetry_cell_setting monoclinic
_symmetry_Int_Tables_number 14
_symmetry_space_group_name_Hall '-P 2ybc'
_symmetry_space_group_name_H-M 'P 1 21/c 1'
_cell_angle_alpha 90
_cell_angle_beta 111.00(3)
_cell_angle_gamma 90
_cell_formula_units_Z 2
_cell_length_a 6.1387(9)
_cell_length_b 7.6669(12)
_cell_length_c 8.9014(37)
_cell_volume 391.1
_refine_ls_R_factor_all 0.046
_cod_original_formula_sum 'H8 Ca Cl2 O4'
_cod_database_code 1001110

loop_
_symmetry_equiv_pos_as_xyz
x,y,z
-x,1/2+y,1/2-z
-x,-y,-z
x,1/2-y,1/2+z

loop_
_atom_site_label
_atom_site_type_symbol
_atom_site_symmetry_multiplicity
_atom_site_Wyckoff_symbol
_atom_site_fract_x
_atom_site_fract_y
_atom_site_fract_z
_atom_site_occupancy
_atom_site_attached_hydrogens
_atom_site_calc_flag
Ca1 Ca2+ 2 a 0. 0. 0. 1. 0 d
Cl1 Cl1- 4 e 0.29901(10) 0.27899(10) 0.07381(6) 1. 0 d
O1 O2- 4 e 0.31106(41) -0.19653(46) 0.07661(23) 1. 0 d
O2 O2- 4 e 0.00429(51) -0.00152(40) 0.26223(23) 1. 0 d
H1 H1+ 4 e 0.413(13) 0.218(10) 0.170(9) 1. 0 d
H2 H1+ 4 e 0.407(14) -0.220(11) 0.014(10) 1. 0 d
H3 H1+ 4 e 0.096(24) 0.057(10) 0.334(9) 1. 0 d
H4 H1+ 4 e -0.103(16) -0.037(12) 0.302(11) 1. 0 d

loop_
_atom_type_symbol
_atom_type_oxidation_number
Ca2+ 2.000
Cl1- -1.000
O2- -2.000
H1+ 1.000
